data_4312652
loop_
_publ_author_name
'Anna Kornienko'
'Louise Huebner'
'Deborah Freedman'
'Thomas J. Emge'
'John G. Brennan'

_publ_contact_author_address
;
  Department of Chemistry
  Rutgers, The State University of New Jersey
  610 Taylor Road
  Piscataway, New Jersey  08854-8087  U.S.A.
;
_publ_contact_author_email bren@rutchem.rutgers.edu
_publ_contact_author_name 'J. G. Brennan'
_publ_section_title
;
 Lanthanide-Transition Metal Chalcogenido Cluster Materials
;
_journal_name_full 'Inorganic Chemistry'
_journal_page_first 8476
_journal_page_last 8480
_journal_paper_doi 10.1021/ic030204r
_journal_volume 42
_journal_year 2003
_chemical_formula_sum 'C48 H68 Fe4 O6 Se8 Yb'
_chemical_formula_weight 1769.14
_space_group_IT_number 9
_symmetry_cell_setting monoclinic
_symmetry_space_group_name_Hall 'C -2yc'
_symmetry_space_group_name_H-M 'C 1 c 1'
_atom_sites_solution_hydrogens geom
_atom_sites_solution_primary direct
_atom_sites_solution_secondary difmap
_audit_creation_method SHELXL-97
_cell_angle_alpha 90.00
_cell_angle_beta 100.7240(10)
_cell_angle_gamma 90.00
_cell_formula_units_Z 4
_cell_length_a 13.8219(7)
_cell_length_b 19.9748(11)
_cell_length_c 21.5081(11)
_cell_measurement_reflns_used 5356
_cell_measurement_temperature 100(2)
_cell_measurement_theta_max 56.93
_cell_measurement_theta_min 4.36
_cell_volume 5834.5(5)
_computing_cell_refinement 'Bruker SMART'
_computing_data_collection 'Bruker SMART'
_computing_data_reduction 'Bruker SAINT'
_computing_molecular_graphics 'Bruker SHELXTL'
_computing_publication_material 'Bruker SHELXTL'
_computing_structure_refinement 'SHELXL-97 (Sheldrick, 1997)'
_computing_structure_solution 'SHELXS-97 (Sheldrick, 1990)'
_diffrn_ambient_temperature 100(2)
_diffrn_measured_fraction_theta_full 1.000
_diffrn_measured_fraction_theta_max 1.000
_diffrn_measurement_device_type 'CCD area detector'
_diffrn_measurement_method 'phi and omega scans'
_diffrn_radiation_monochromator graphite
_diffrn_radiation_source 'fine-focus sealed tube'
_diffrn_radiation_type MoK\a
_diffrn_radiation_wavelength 0.71073
_diffrn_reflns_av_R_equivalents 0.0441
_diffrn_reflns_av_sigmaI/netI 0.0731
_diffrn_reflns_limit_h_max 17
_diffrn_reflns_limit_h_min -17
_diffrn_reflns_limit_k_max 24
_diffrn_reflns_limit_k_min -24
_diffrn_reflns_limit_l_max 26
_diffrn_reflns_limit_l_min -26
_diffrn_reflns_number 25837
_diffrn_reflns_theta_full 26.37
_diffrn_reflns_theta_max 26.37
_diffrn_reflns_theta_min 1.81
_diffrn_standards_decay_% 0
_diffrn_standards_interval_count 0
_diffrn_standards_interval_time 0
_diffrn_standards_number 0
_exptl_absorpt_coefficient_mu 7.591
_exptl_absorpt_correction_T_max 0.9999
_exptl_absorpt_correction_T_min 0.7462
_exptl_absorpt_correction_type multi-scan
_exptl_absorpt_process_details 'Bruker SAINT (SADABS v.2.04)'
_exptl_crystal_colour black
_exptl_crystal_density_diffrn 2.014
_exptl_crystal_density_meas 0
_exptl_crystal_density_method 'not measured'
_exptl_crystal_description lathe
_exptl_crystal_F_000 3400
_exptl_crystal_size_max 0.25
_exptl_crystal_size_mid 0.20
_exptl_crystal_size_min 0.12
_refine_diff_density_max 1.053
_refine_diff_density_min -0.535
_refine_diff_density_rms 0.123
_refine_ls_abs_structure_details 'Flack H D (1983), Acta Cryst. A39, 876-881'
_refine_ls_abs_structure_Flack 0.006(8)
_refine_ls_extinction_method none
_refine_ls_goodness_of_fit_ref 1.010
_refine_ls_hydrogen_treatment mixed
_refine_ls_matrix_type full
_refine_ls_number_parameters 603
_refine_ls_number_reflns 11816
_refine_ls_number_restraints 770
_refine_ls_restrained_S_all 0.999
_refine_ls_R_factor_all 0.0457
_refine_ls_R_factor_gt 0.0380
_refine_ls_shift/su_max 0.002
_refine_ls_shift/su_mean 0.000
_refine_ls_structure_factor_coef Fsqd
_refine_ls_weighting_details 'calc w=1/[\s^2^(Fo^2^)+(0.0017P)^2^+0.0000P] where P=(Fo^2^+2Fc^2^)/3'
_refine_ls_weighting_scheme calc
_refine_ls_wR_factor_gt 0.0710
_refine_ls_wR_factor_ref 0.0733
_reflns_number_gt 10499
_reflns_number_total 11816
_reflns_threshold_expression >2sigma(I)
_cod_data_source_file ic030204r_1.cif
_cod_data_source_block feybsei
_cod_depositor_comments
;
The following automatic conversions were performed:

'_symmetry_cell_setting' value 'Monoclinic' changed to 'monoclinic'
according to the built-in table from CIF Core dictionary named
'cif_core.dic' version 2.4.1 from 2010-06-29.

Automatic conversion script
Id: cif_fix_values 1646 2011-03-28 12:23:43Z adriana 
;
_cod_database_code 4312652

loop_
_symmetry_equiv_pos_as_xyz
'x, y, z'
'x, -y, z+1/2'
'x+1/2, y+1/2, z'
'x+1/2, -y+1/2, z+1/2'

loop_
_atom_site_label
_atom_site_type_symbol
_atom_site_fract_x
_atom_site_fract_y
_atom_site_fract_z
_atom_site_U_iso_or_equiv
_atom_site_adp_type
_atom_site_occupancy
_atom_site_symmetry_multiplicity
_atom_site_calc_flag
_atom_site_refinement_flags
_atom_site_disorder_assembly
_atom_site_disorder_group
Yb1 Yb 0.89720(2) 0.161034(15) 0.123434(14) 0.02374(8) Uani 1 1 d . B .
O1 O 0.7675(4) 0.1412(3) 0.1794(3) 0.0368(13) Uani 1 1 d U . .
C1 C 0.7380(7) 0.0754(4) 0.1934(4) 0.0476(19) Uani 1 1 d U . .
H1A H 0.7964 0.0489 0.2126 0.057 Uiso 1 1 calc R . .
H1B H 0.7060 0.0528 0.1539 0.057 Uiso 1 1 calc R . .
C2 C 0.6671(7) 0.0797(4) 0.2385(4) 0.0440(19) Uani 1 1 d U . .
H2A H 0.6797 0.0438 0.2709 0.053 Uiso 1 1 calc R . .
H2B H 0.5980 0.0766 0.2159 0.053 Uiso 1 1 calc R . .
C3 C 0.6894(7) 0.1487(4) 0.2683(4) 0.0421(18) Uani 1 1 d U . .
H3A H 0.7448 0.1468 0.3048 0.051 Uiso 1 1 calc R . .
H3B H 0.6310 0.1678 0.2823 0.051 Uiso 1 1 calc R . .
C4 C 0.7169(7) 0.1889(4) 0.2137(4) 0.0455(19) Uani 1 1 d U . .
H4A H 0.6573 0.2069 0.1859 0.055 Uiso 1 1 calc R . .
H4B H 0.7608 0.2267 0.2298 0.055 Uiso 1 1 calc R . .
O2 O 1.0297(4) 0.1704(2) 0.0678(3) 0.0382(13) Uani 1 1 d DU . .
C5 C 1.0838(5) 0.2324(3) 0.0616(4) 0.0333(17) Uani 1 1 d DU B .
H5A H 1.0809 0.2631 0.0973 0.040 Uiso 1 1 calc R . .
H5B H 1.0570 0.2555 0.0214 0.040 Uiso 1 1 calc R . .
C6 C 1.1868(5) 0.2088(3) 0.0626(4) 0.0400(18) Uani 1 1 d DU . .
H6A H 1.2242 0.2056 0.1065 0.048 Uiso 1 1 calc R B .
H6B H 1.2221 0.2392 0.0381 0.048 Uiso 1 1 calc R . .
C7 C 1.1726(6) 0.1399(4) 0.0317(4) 0.0458(19) Uani 1 1 d DU B .
H7A H 1.1570 0.1435 -0.0150 0.055 Uiso 1 1 calc R A 1
H7B H 1.2320 0.1117 0.0441 0.055 Uiso 1 1 calc R A 1
C8A C 1.0897(9) 0.1129(4) 0.0564(10) 0.043(2) Uiso 0.57(2) 1 d PDU B 1
H8A1 H 1.1130 0.0882 0.0963 0.052 Uiso 0.57(2) 1 calc PR B 1
H8A2 H 1.0509 0.0819 0.0254 0.052 Uiso 0.57(2) 1 calc PR B 1
C8B C 1.0694(9) 0.1230(7) 0.0267(11) 0.043(2) Uiso 0.43(2) 1 d PDU B 2
H8B1 H 1.0621 0.0764 0.0408 0.052 Uiso 0.43(2) 1 calc PR B 2
H8B2 H 1.0343 0.1274 -0.0176 0.052 Uiso 0.43(2) 1 calc PR B 2
O3 O 0.9971(4) 0.1773(3) 0.2254(2) 0.0395(13) Uani 1 1 d U . .
C9 C 1.0977(5) 0.2041(4) 0.2390(3) 0.0320(16) Uani 1 1 d U B .
H9A H 1.1050 0.2418 0.2104 0.038 Uiso 1 1 calc R . .
H9B H 1.1463 0.1689 0.2341 0.038 Uiso 1 1 calc R . .
C10 C 1.1111(6) 0.2271(4) 0.3061(4) 0.0349(17) Uani 1 1 d U . .
H10A H 1.0895 0.2741 0.3086 0.042 Uiso 1 1 calc R B .
H10B H 1.1808 0.2232 0.3275 0.042 Uiso 1 1 calc R . .
C11 C 1.0459(6) 0.1799(5) 0.3350(4) 0.0456(19) Uani 1 1 d U B .
H11A H 1.0806 0.1373 0.3480 0.055 Uiso 1 1 calc R . .
H11B H 1.0254 0.2004 0.3723 0.055 Uiso 1 1 calc R . .
C12 C 0.9630(7) 0.1688(5) 0.2855(4) 0.051(2) Uani 1 1 d U B .
H12A H 0.9101 0.2014 0.2887 0.062 Uiso 1 1 calc R . .
H12B H 0.9367 0.1231 0.2885 0.062 Uiso 1 1 calc R . .
O4 O 0.7844(4) 0.1317(3) 0.0297(2) 0.0361(12) Uani 1 1 d U . .
C13 C 0.6786(7) 0.1175(5) 0.0223(4) 0.051(2) Uani 1 1 d U B .
H13A H 0.6512 0.1374 0.0575 0.061 Uiso 1 1 calc R . .
H13B H 0.6664 0.0687 0.0213 0.061 Uiso 1 1 calc R . .
C14 C 0.6323(8) 0.1496(6) -0.0406(5) 0.070(2) Uani 1 1 d U . .
H14A H 0.5676 0.1295 -0.0585 0.085 Uiso 1 1 calc R B .
H14B H 0.6253 0.1986 -0.0369 0.085 Uiso 1 1 calc R . .
C15 C 0.7074(8) 0.1319(6) -0.0771(5) 0.071(2) Uani 1 1 d U B .
H15A H 0.7034 0.1619 -0.1141 0.086 Uiso 1 1 calc R . .
H15B H 0.6981 0.0851 -0.0924 0.086 Uiso 1 1 calc R . .
C16 C 0.8084(7) 0.1396(5) -0.0325(4) 0.052(2) Uani 1 1 d U B .
H16A H 0.8552 0.1046 -0.0408 0.063 Uiso 1 1 calc R . .
H16B H 0.8373 0.1842 -0.0372 0.063 Uiso 1 1 calc R . .
O5 O 0.9392(4) 0.0450(3) 0.1339(3) 0.0392(13) Uani 1 1 d U . .
C17 C 0.8949(7) -0.0067(4) 0.0897(4) 0.0397(17) Uani 1 1 d U B .
H17A H 0.8976 0.0066 0.0458 0.048 Uiso 1 1 calc R . .
H17B H 0.8252 -0.0135 0.0931 0.048 Uiso 1 1 calc R . .
C18 C 0.9520(7) -0.0698(5) 0.1064(5) 0.052(2) Uani 1 1 d U . .
H18A H 0.9094 -0.1098 0.0968 0.062 Uiso 1 1 calc R B .
H18B H 1.0076 -0.0732 0.0835 0.062 Uiso 1 1 calc R . .
C19 C 0.9866(7) -0.0624(4) 0.1740(5) 0.056(2) Uani 1 1 d U B .
H19A H 1.0459 -0.0900 0.1886 0.068 Uiso 1 1 calc R . .
H19B H 0.9349 -0.0751 0.1980 0.068 Uiso 1 1 calc R . .
C20 C 1.0108(7) 0.0126(5) 0.1815(5) 0.061(2) Uani 1 1 d U B .
H20A H 1.0049 0.0284 0.2243 0.073 Uiso 1 1 calc R . .
H20B H 1.0784 0.0216 0.1747 0.073 Uiso 1 1 calc R . .
O6 O 0.8372(4) 0.2718(3) 0.1123(3) 0.0354(12) Uani 1 1 d U . .
C21 C 0.8901(6) 0.3312(4) 0.1344(4) 0.0373(17) Uani 1 1 d U B .
H21A H 0.9382 0.3418 0.1069 0.045 Uiso 1 1 calc R . .
H21B H 0.9268 0.3243 0.1780 0.045 Uiso 1 1 calc R . .
C22 C 0.8183(6) 0.3884(4) 0.1332(4) 0.0404(18) Uani 1 1 d U . .
H22A H 0.8186 0.4180 0.0963 0.048 Uiso 1 1 calc R B .
H22B H 0.8330 0.4152 0.1725 0.048 Uiso 1 1 calc R . .
C23 C 0.7203(6) 0.3511(4) 0.1279(4) 0.0377(17) Uani 1 1 d U B .
H23A H 0.7085 0.3368 0.1699 0.045 Uiso 1 1 calc R . .
H23B H 0.6644 0.3790 0.1070 0.045 Uiso 1 1 calc R . .
C24 C 0.7357(6) 0.2925(4) 0.0880(4) 0.0363(17) Uani 1 1 d U B .
H24A H 0.6890 0.2560 0.0924 0.044 Uiso 1 1 calc R . .
H24B H 0.7272 0.3054 0.0428 0.044 Uiso 1 1 calc R . .
Fe1 Fe 0.39383(7) 1.01997(5) 0.86268(5) 0.0213(2) Uani 1 1 d . . .
Fe2 Fe 0.28312(7) 0.94350(5) 0.93262(5) 0.0222(2) Uani 1 1 d . . .
Fe3 Fe 0.38374(7) 0.88204(5) 0.84782(5) 0.0208(2) Uani 1 1 d . . .
Fe4 Fe 0.48833(7) 0.93433(5) 0.95709(5) 0.0213(2) Uani 1 1 d . . .
Se1 Se 0.39868(5) 1.03094(4) 0.97543(3) 0.02382(16) Uani 1 1 d . . .
Se2 Se 0.24830(5) 0.95610(3) 0.81806(3) 0.02280(16) Uani 1 1 d . . .
Se3 Se 0.52844(5) 0.95097(4) 0.85267(3) 0.02398(16) Uani 1 1 d . . .
Se4 Se 0.37327(5) 0.84218(4) 0.95356(3) 0.02350(16) Uani 1 1 d . . .
Se5 Se 0.40902(5) 1.12702(4) 0.81639(4) 0.02849(17) Uani 1 1 d . . .
Se6 Se 0.13778(5) 0.93925(4) 0.97904(4) 0.03302(19) Uani 1 1 d . . .
Se7 Se 0.38839(5) 0.77716(3) 0.79458(3) 0.02507(16) Uani 1 1 d . . .
Se8 Se 0.65211(5) 0.91394(4) 1.01420(3) 0.02729(17) Uani 1 1 d . . .
C25 C 0.3116(6) 1.1766(4) 0.8520(4) 0.0300(15) Uani 1 1 d U . .
C26 C 0.3416(6) 1.2250(4) 0.8980(4) 0.0392(18) Uani 1 1 d U . .
H26 H 0.4098 1.2319 0.9135 0.047 Uiso 1 1 calc R . .
C27 C 0.2733(7) 1.2630(4) 0.9212(4) 0.0479(19) Uani 1 1 d U . .
H27 H 0.2939 1.2960 0.9526 0.057 Uiso 1 1 calc R . .
C28 C 0.1738(7) 1.2524(5) 0.8982(4) 0.0486(19) Uani 1 1 d U . .
H28 H 0.1265 1.2792 0.9135 0.058 Uiso 1 1 calc R . .
C29 C 0.1430(7) 1.2047(4) 0.8547(4) 0.0462(19) Uani 1 1 d U . .
H29 H 0.0747 1.1970 0.8405 0.055 Uiso 1 1 calc R . .
C30 C 0.2129(6) 1.1666(4) 0.8305(4) 0.0387(17) Uani 1 1 d U . .
H30 H 0.1917 1.1337 0.7991 0.046 Uiso 1 1 calc R . .
C31 C 0.0289(5) 0.9774(4) 0.9214(3) 0.0282(15) Uani 1 1 d U . .
C32 C 0.0382(6) 1.0315(4) 0.8837(3) 0.0319(16) Uani 1 1 d U . .
H32 H 0.1012 1.0508 0.8840 0.038 Uiso 1 1 calc R . .
C33 C -0.0443(6) 1.0580(4) 0.8451(4) 0.0386(17) Uani 1 1 d U . .
H33 H -0.0378 1.0958 0.8194 0.046 Uiso 1 1 calc R . .
C34 C -0.1354(6) 1.0301(4) 0.8438(4) 0.0416(18) Uani 1 1 d U . .
H34 H -0.1910 1.0476 0.8158 0.050 Uiso 1 1 calc R . .
C35 C -0.1467(6) 0.9778(4) 0.8820(4) 0.0407(18) Uani 1 1 d U . .
H35 H -0.2103 0.9601 0.8827 0.049 Uiso 1 1 calc R . .
C36 C -0.0644(6) 0.9506(4) 0.9202(4) 0.0326(16) Uani 1 1 d U . .
H36 H -0.0717 0.9130 0.9459 0.039 Uiso 1 1 calc R . .
C37 C 0.4109(5) 0.7996(4) 0.7121(3) 0.0266(15) Uani 1 1 d U . .
C38 C 0.3969(6) 0.8633(4) 0.6873(4) 0.0345(16) Uani 1 1 d U . .
H38 H 0.3748 0.8979 0.7116 0.041 Uiso 1 1 calc R . .
C39 C 0.4147(6) 0.8774(4) 0.6269(4) 0.0391(17) Uani 1 1 d U . .
H39 H 0.4060 0.9217 0.6107 0.047 Uiso 1 1 calc R . .
C40 C 0.4455(6) 0.8264(4) 0.5899(4) 0.0371(17) Uani 1 1 d U . .
H40 H 0.4567 0.8357 0.5485 0.045 Uiso 1 1 calc R . .
C41 C 0.4590(6) 0.7633(4) 0.6146(4) 0.0383(17) Uani 1 1 d U . .
H41 H 0.4790 0.7283 0.5899 0.046 Uiso 1 1 calc R . .
C42 C 0.4439(6) 0.7498(4) 0.6758(4) 0.0344(17) Uani 1 1 d U . .
H42 H 0.4563 0.7061 0.6928 0.041 Uiso 1 1 calc R . .
C43 C 0.6395(5) 0.9099(4) 1.1021(3) 0.0283(15) Uani 1 1 d U . .
C44 C 0.7061(6) 0.8706(4) 1.1434(4) 0.0316(16) Uani 1 1 d U . .
H44 H 0.7552 0.8462 1.1275 0.038 Uiso 1 1 calc R . .
C45 C 0.7020(6) 0.8667(4) 1.2070(4) 0.0342(16) Uani 1 1 d U . .
H45 H 0.7488 0.8407 1.2348 0.041 Uiso 1 1 calc R . .
C46 C 0.6303(6) 0.9004(4) 1.2291(4) 0.0364(17) Uani 1 1 d U . .
H46 H 0.6255 0.8962 1.2724 0.044 Uiso 1 1 calc R . .
C47 C 0.5632(6) 0.9411(4) 1.1894(4) 0.0372(17) Uani 1 1 d U . .
H47 H 0.5144 0.9653 1.2058 0.045 Uiso 1 1 calc R . .
C48 C 0.5689(6) 0.9458(4) 1.1262(4) 0.0314(16) Uani 1 1 d U . .
H48 H 0.5241 0.9737 1.0990 0.038 Uiso 1 1 calc R . .

loop_
_atom_site_aniso_label
_atom_site_aniso_U_11
_atom_site_aniso_U_22
_atom_site_aniso_U_33
_atom_site_aniso_U_23
_atom_site_aniso_U_13
_atom_site_aniso_U_12
Yb1 0.02075(15) 0.02876(17) 0.02135(16) -0.00271(15) 0.00301(12) -0.00553(14)
O1 0.043(3) 0.037(3) 0.034(3) -0.003(2) 0.020(2) -0.006(2)
C1 0.061(4) 0.043(4) 0.042(4) -0.003(3) 0.019(3) -0.007(4)
C2 0.055(4) 0.045(4) 0.037(4) 0.006(3) 0.020(3) -0.003(3)
C3 0.052(4) 0.044(4) 0.036(4) -0.001(3) 0.022(3) 0.001(3)
C4 0.054(4) 0.044(4) 0.045(4) 0.001(3) 0.024(3) -0.001(3)
O2 0.038(3) 0.031(3) 0.048(3) -0.013(2) 0.017(2) -0.008(2)
C5 0.030(3) 0.025(3) 0.045(4) 0.006(3) 0.008(3) -0.002(3)
C6 0.035(3) 0.037(4) 0.050(4) -0.001(3) 0.011(3) 0.002(3)
C7 0.038(3) 0.046(4) 0.055(4) -0.011(3) 0.013(3) 0.000(3)
O3 0.036(3) 0.055(3) 0.026(3) -0.001(2) 0.002(2) -0.020(2)
C9 0.025(3) 0.041(4) 0.028(3) 0.001(3) 0.001(3) -0.005(3)
C10 0.027(3) 0.039(4) 0.035(4) -0.008(3) -0.005(3) 0.000(3)
C11 0.043(4) 0.059(4) 0.034(3) -0.004(3) 0.005(3) -0.004(3)
C12 0.047(4) 0.070(5) 0.037(4) -0.004(4) 0.007(3) -0.024(4)
O4 0.038(3) 0.038(3) 0.029(3) 0.002(2) -0.002(2) -0.002(2)
C13 0.046(4) 0.048(4) 0.051(4) 0.000(4) -0.011(3) -0.017(4)
C14 0.064(4) 0.075(5) 0.063(5) 0.005(4) -0.013(4) 0.001(4)
C15 0.076(5) 0.082(5) 0.045(4) -0.006(4) -0.015(4) 0.032(4)
C16 0.065(4) 0.055(4) 0.034(4) 0.002(4) 0.002(3) 0.008(4)
O5 0.034(3) 0.035(3) 0.042(3) 0.004(2) -0.007(2) 0.003(2)
C17 0.043(4) 0.031(3) 0.046(4) 0.005(3) 0.009(3) -0.004(3)
C18 0.050(4) 0.044(4) 0.063(4) 0.007(4) 0.014(4) 0.009(3)
C19 0.054(4) 0.046(4) 0.068(4) 0.010(4) 0.011(4) 0.024(4)
C20 0.054(4) 0.057(4) 0.064(4) 0.008(4) -0.009(4) 0.009(4)
O6 0.032(3) 0.038(3) 0.035(3) -0.002(2) 0.003(2) -0.004(2)
C21 0.038(3) 0.041(4) 0.034(4) -0.006(3) 0.007(3) 0.000(3)
C22 0.040(4) 0.046(4) 0.034(4) 0.000(3) 0.005(3) 0.007(3)
C23 0.037(3) 0.044(4) 0.034(4) 0.012(3) 0.011(3) 0.011(3)
C24 0.029(3) 0.044(4) 0.035(4) 0.013(3) 0.002(3) 0.001(3)
Fe1 0.0212(5) 0.0244(5) 0.0180(5) -0.0013(4) 0.0028(4) 0.0013(4)
Fe2 0.0191(5) 0.0284(6) 0.0193(5) 0.0016(4) 0.0041(4) 0.0034(4)
Fe3 0.0197(5) 0.0242(5) 0.0180(5) -0.0017(4) 0.0025(4) 0.0007(4)
Fe4 0.0189(5) 0.0259(5) 0.0183(5) -0.0022(4) 0.0015(4) 0.0011(4)
Se1 0.0263(4) 0.0269(4) 0.0180(3) -0.0038(3) 0.0035(3) 0.0032(3)
Se2 0.0199(4) 0.0284(4) 0.0188(4) 0.0002(3) 0.0005(3) -0.0002(3)
Se3 0.0194(4) 0.0319(4) 0.0215(4) -0.0041(3) 0.0061(3) -0.0011(3)
Se4 0.0221(4) 0.0270(4) 0.0212(4) 0.0029(3) 0.0034(3) 0.0005(3)
Se5 0.0305(4) 0.0301(4) 0.0264(4) 0.0029(3) 0.0093(3) -0.0031(3)
Se6 0.0222(4) 0.0519(5) 0.0260(4) 0.0138(4) 0.0070(3) 0.0072(4)
Se7 0.0302(4) 0.0221(4) 0.0229(4) -0.0011(3) 0.0049(3) 0.0009(3)
Se8 0.0182(4) 0.0376(4) 0.0245(4) -0.0028(3) 0.0000(3) 0.0016(3)
C25 0.031(3) 0.031(3) 0.029(3) 0.012(3) 0.009(3) 0.000(3)
C26 0.043(4) 0.038(4) 0.038(4) 0.008(3) 0.012(3) -0.009(3)
C27 0.057(4) 0.044(4) 0.047(4) 0.005(3) 0.020(3) -0.001(3)
C28 0.053(4) 0.044(4) 0.054(4) 0.009(3) 0.021(4) 0.012(4)
C29 0.037(4) 0.046(4) 0.057(4) 0.014(3) 0.012(3) 0.008(3)
C30 0.038(4) 0.037(4) 0.040(4) 0.009(3) 0.005(3) 0.005(3)
C31 0.028(3) 0.033(3) 0.023(3) -0.002(3) 0.003(3) 0.009(3)
C32 0.032(3) 0.037(3) 0.028(3) -0.002(3) 0.007(3) 0.005(3)
C33 0.040(4) 0.043(4) 0.030(4) 0.002(3) -0.002(3) 0.010(3)
C34 0.034(3) 0.054(4) 0.032(4) 0.001(3) -0.005(3) 0.016(3)
C35 0.028(3) 0.051(4) 0.042(4) -0.004(3) 0.001(3) -0.001(3)
C36 0.030(3) 0.037(4) 0.031(4) -0.003(3) 0.005(3) 0.001(3)
C37 0.024(3) 0.027(3) 0.029(3) -0.001(3) 0.008(3) -0.007(3)
C38 0.040(4) 0.027(3) 0.036(3) -0.004(3) 0.005(3) -0.005(3)
C39 0.046(4) 0.038(3) 0.032(3) 0.003(3) 0.004(3) -0.015(3)
C40 0.034(4) 0.050(4) 0.028(3) 0.000(3) 0.007(3) -0.007(3)
C41 0.036(4) 0.047(4) 0.034(4) -0.008(3) 0.011(3) 0.000(3)
C42 0.039(4) 0.032(3) 0.032(3) -0.001(3) 0.005(3) 0.003(3)
C43 0.027(3) 0.026(3) 0.029(3) 0.002(3) -0.001(3) -0.013(3)
C44 0.027(3) 0.028(3) 0.036(3) -0.001(3) -0.004(3) -0.006(3)
C45 0.036(4) 0.030(3) 0.033(3) 0.006(3) -0.005(3) -0.011(3)
C46 0.037(4) 0.042(4) 0.029(3) 0.008(3) 0.001(3) -0.017(3)
C47 0.035(4) 0.043(4) 0.033(3) -0.001(3) 0.005(3) -0.007(3)
C48 0.033(3) 0.030(3) 0.030(3) -0.002(3) 0.000(3) -0.004(3)

loop_
_atom_type_symbol
_atom_type_description
_atom_type_scat_dispersion_real
_atom_type_scat_dispersion_imag
_atom_type_scat_source
C C 0.0033 0.0016 'International Tables Vol C Tables 4.2.6.8 and 6.1.1.4'
H H 0.0000 0.0000 'International Tables Vol C Tables 4.2.6.8 and 6.1.1.4'
O O 0.0106 0.0060 'International Tables Vol C Tables 4.2.6.8 and 6.1.1.4'
Fe Fe 0.3463 0.8444 'International Tables Vol C Tables 4.2.6.8 and 6.1.1.4'
Se Se -0.0929 2.2259 'International Tables Vol C Tables 4.2.6.8 and 6.1.1.4'
Yb Yb -0.3850 5.5486 'International Tables Vol C Tables 4.2.6.8 and 6.1.1.4'

loop_
_geom_angle_atom_site_label_1
_geom_angle_atom_site_label_2
_geom_angle_atom_site_label_3
_geom_angle
_geom_angle_site_symmetry_1
_geom_angle_site_symmetry_3
_geom_angle_publ_flag
O6 Yb1 O2 99.50(18) . . ?
O6 Yb1 O1 85.62(18) . . ?
O2 Yb1 O1 174.83(18) . . ?
O6 Yb1 O4 89.01(18) . . ?
O2 Yb1 O4 92.15(19) . . ?
O1 Yb1 O4 87.18(19) . . ?
O6 Yb1 O3 95.62(19) . . ?
O2 Yb1 O3 94.82(19) . . ?
O1 Yb1 O3 85.34(18) . . ?
O4 Yb1 O3 170.88(18) . . ?
O6 Yb1 O5 173.57(18) . . ?
O2 Yb1 O5 85.79(18) . . ?
O1 Yb1 O5 89.05(19) . . ?
O4 Yb1 O5 87.14(18) . . ?
O3 Yb1 O5 87.52(19) . . ?
C1 O1 C4 108.3(6) . . ?
C1 O1 Yb1 122.3(5) . . ?
C4 O1 Yb1 128.6(4) . . ?
O1 C1 C2 109.3(7) . . ?
C1 C2 C3 102.5(7) . . ?
C2 C3 C4 102.3(7) . . ?
O1 C4 C3 104.7(6) . . ?
C5 O2 C8B 103.7(6) . . ?
C5 O2 C8A 109.5(5) . . ?
C8B O2 C8A 26.8(9) . . ?
C5 O2 Yb1 124.5(4) . . ?
C8B O2 Yb1 131.5(6) . . ?
C8A O2 Yb1 122.5(5) . . ?
O2 C5 C6 103.4(5) . . ?
C5 C6 C7 103.4(5) . . ?
C8A C7 C8B 27.1(9) . . ?
C8A C7 C6 102.9(6) . . ?
C8B C7 C6 106.7(6) . . ?
C7 C8A O2 106.2(6) . . ?
C7 C8B O2 106.1(7) . . ?
C12 O3 C9 108.4(6) . . ?
C12 O3 Yb1 124.6(5) . . ?
C9 O3 Yb1 126.7(4) . . ?
O3 C9 C10 104.3(6) . . ?
C9 C10 C11 103.2(6) . . ?
C12 C11 C10 104.3(7) . . ?
C11 C12 O3 107.1(7) . . ?
C16 O4 C13 108.4(6) . . ?
C16 O4 Yb1 122.0(5) . . ?
C13 O4 Yb1 128.4(5) . . ?
O4 C13 C14 105.1(7) . . ?
C15 C14 C13 98.8(8) . . ?
C14 C15 C16 107.1(8) . . ?
O4 C16 C15 103.1(8) . . ?
C20 O5 C17 107.1(6) . . ?
C20 O5 Yb1 128.7(5) . . ?
C17 O5 Yb1 124.1(4) . . ?
O5 C17 C18 107.6(7) . . ?
C19 C18 C17 102.4(8) . . ?
C18 C19 C20 103.3(8) . . ?
O5 C20 C19 104.8(8) . . ?
C21 O6 C24 106.3(6) . . ?
C21 O6 Yb1 126.7(4) . . ?
C24 O6 Yb1 126.7(4) . . ?
O6 C21 C22 109.2(7) . . ?
C21 C22 C23 101.7(7) . . ?
C24 C23 C22 101.8(6) . . ?
O6 C24 C23 104.3(6) . . ?
Se3 Fe1 Se5 110.72(5) . . ?
Se3 Fe1 Se1 105.60(4) . . ?
Se5 Fe1 Se1 110.40(4) . . ?
Se3 Fe1 Se2 105.49(4) . . ?
Se5 Fe1 Se2 115.96(5) . . ?
Se1 Fe1 Se2 108.07(4) . . ?
Se3 Fe1 Fe3 55.42(3) . . ?
Se5 Fe1 Fe3 148.10(5) . . ?
Se1 Fe1 Fe3 101.33(4) . . ?
Se2 Fe1 Fe3 53.95(3) . . ?
Se3 Fe1 Fe4 55.72(3) . . ?
Se5 Fe1 Fe4 142.08(5) . . ?
Se1 Fe1 Fe4 53.45(3) . . ?
Se2 Fe1 Fe4 101.96(4) . . ?
Fe3 Fe1 Fe4 58.74(3) . . ?
Se3 Fe1 Fe2 104.50(4) . . ?
Se5 Fe1 Fe2 144.62(5) . . ?
Se1 Fe1 Fe2 54.98(3) . . ?
Se2 Fe1 Fe2 55.09(3) . . ?
Fe3 Fe1 Fe2 59.86(3) . . ?
Fe4 Fe1 Fe2 60.08(3) . . ?
Se4 Fe2 Se6 109.90(5) . . ?
Se4 Fe2 Se1 104.83(4) . . ?
Se6 Fe2 Se1 114.14(5) . . ?
Se4 Fe2 Se2 106.14(4) . . ?
Se6 Fe2 Se2 113.62(5) . . ?
Se1 Fe2 Se2 107.55(4) . . ?
Se4 Fe2 Fe3 55.86(3) . . ?
Se6 Fe2 Fe3 144.68(5) . . ?
Se1 Fe2 Fe3 101.10(4) . . ?
Se2 Fe2 Fe3 53.82(3) . . ?
Se4 Fe2 Fe1 104.33(4) . . ?
Se6 Fe2 Fe1 145.77(5) . . ?
Se1 Fe2 Fe1 54.78(3) . . ?
Se2 Fe2 Fe1 54.76(3) . . ?
Fe3 Fe2 Fe1 59.76(3) . . ?
Se4 Fe2 Fe4 55.24(3) . . ?
Se6 Fe2 Fe4 144.76(5) . . ?
Se1 Fe2 Fe4 53.33(3) . . ?
Se2 Fe2 Fe4 101.54(4) . . ?
Fe3 Fe2 Fe4 58.64(3) . . ?
Fe1 Fe2 Fe4 59.88(4) . . ?
Se2 Fe3 Se7 120.36(5) . . ?
Se2 Fe3 Se3 105.14(4) . . ?
Se7 Fe3 Se3 115.08(5) . . ?
Se2 Fe3 Se4 105.89(4) . . ?
Se7 Fe3 Se4 99.89(4) . . ?
Se3 Fe3 Se4 109.77(4) . . ?
Se2 Fe3 Fe4 104.96(4) . . ?
Se7 Fe3 Fe4 133.64(5) . . ?
Se3 Fe3 Fe4 56.11(3) . . ?
Se4 Fe3 Fe4 55.63(3) . . ?
Se2 Fe3 Fe1 55.49(3) . . ?
Se7 Fe3 Fe1 156.77(5) . . ?
Se3 Fe3 Fe1 53.50(3) . . ?
Se4 Fe3 Fe1 103.13(4) . . ?
Fe4 Fe3 Fe1 60.87(3) . . ?
Se2 Fe3 Fe2 55.70(3) . . ?
Se7 Fe3 Fe2 139.67(5) . . ?
Se3 Fe3 Fe2 103.39(4) . . ?
Se4 Fe3 Fe2 53.71(3) . . ?
Fe4 Fe3 Fe2 60.97(3) . . ?
Fe1 Fe3 Fe2 60.39(3) . . ?
Se1 Fe4 Se8 121.75(5) . . ?
Se1 Fe4 Se4 105.29(4) . . ?
Se8 Fe4 Se4 115.96(5) . . ?
Se1 Fe4 Se3 105.00(4) . . ?
Se8 Fe4 Se3 98.06(4) . . ?
Se4 Fe4 Se3 109.60(4) . . ?
Se1 Fe4 Fe3 104.24(4) . . ?
Se8 Fe4 Fe3 132.37(5) . . ?
Se4 Fe4 Fe3 56.14(3) . . ?
Se3 Fe4 Fe3 55.43(3) . . ?
Se1 Fe4 Fe1 55.38(3) . . ?
Se8 Fe4 Fe1 138.27(5) . . ?
Se4 Fe4 Fe1 103.14(4) . . ?
Se3 Fe4 Fe1 53.15(3) . . ?
Fe3 Fe4 Fe1 60.39(4) . . ?
Se1 Fe4 Fe2 55.45(3) . . ?
Se8 Fe4 Fe2 159.29(5) . . ?
Se4 Fe4 Fe2 53.61(3) . . ?
Se3 Fe4 Fe2 102.41(4) . . ?
Fe3 Fe4 Fe2 60.39(4) . . ?
Fe1 Fe4 Fe2 60.04(4) . . ?
Fe4 Se1 Fe1 71.17(4) . . ?
Fe4 Se1 Fe2 71.23(4) . . ?
Fe1 Se1 Fe2 70.24(4) . . ?
Fe3 Se2 Fe1 70.56(4) . . ?
Fe3 Se2 Fe2 70.47(4) . . ?
Fe1 Se2 Fe2 70.15(4) . . ?
Fe1 Se3 Fe3 71.08(4) . . ?
Fe1 Se3 Fe4 71.12(4) . . ?
Fe3 Se3 Fe4 68.46(4) . . ?
Fe2 Se4 Fe4 71.16(4) . . ?
Fe2 Se4 Fe3 70.43(4) . . ?
Fe4 Se4 Fe3 68.22(4) . . ?
C25 Se5 Fe1 99.9(2) . . ?
C31 Se6 Fe2 109.4(2) . . ?
C37 Se7 Fe3 105.2(2) . . ?
C43 Se8 Fe4 105.0(2) . . ?
C30 C25 C26 119.2(7) . . ?
C30 C25 Se5 120.8(6) . . ?
C26 C25 Se5 120.0(6) . . ?
C27 C26 C25 120.6(8) . . ?
C26 C27 C28 119.2(9) . . ?
C29 C28 C27 121.2(9) . . ?
C28 C29 C30 119.4(9) . . ?
C25 C30 C29 120.4(8) . . ?
C32 C31 C36 118.7(7) . . ?
C32 C31 Se6 123.1(6) . . ?
C36 C31 Se6 118.1(6) . . ?
C31 C32 C33 119.8(8) . . ?
C34 C33 C32 120.6(8) . . ?
C35 C34 C33 120.5(8) . . ?
C34 C35 C36 119.2(8) . . ?
C35 C36 C31 121.1(8) . . ?
C38 C37 C42 118.7(7) . . ?
C38 C37 Se7 122.6(6) . . ?
C42 C37 Se7 118.6(6) . . ?
C37 C38 C39 120.6(7) . . ?
C38 C39 C40 120.3(8) . . ?
C41 C40 C39 118.8(8) . . ?
C40 C41 C42 120.7(8) . . ?
C37 C42 C41 120.7(7) . . ?
C48 C43 C44 118.6(7) . . ?
C48 C43 Se8 122.8(6) . . ?
C44 C43 Se8 118.6(6) . . ?
C45 C44 C43 121.3(8) . . ?
C46 C45 C44 119.2(8) . . ?
C45 C46 C47 121.3(8) . . ?
C48 C47 C46 119.2(8) . . ?
C47 C48 C43 120.5(7) . . ?

loop_
_geom_bond_atom_site_label_1
_geom_bond_atom_site_label_2
_geom_bond_distance
_geom_bond_site_symmetry_2
_geom_bond_publ_flag
Yb1 O6 2.358(5) . ?
Yb1 O2 2.374(5) . ?
Yb1 O1 2.372(5) . ?
Yb1 O4 2.381(5) . ?
Yb1 O3 2.387(5) . ?
Yb1 O5 2.390(5) . ?
O1 C1 1.423(9) . ?
O1 C4 1.461(9) . ?
C1 C2 1.505(11) . ?
C2 C3 1.527(11) . ?
C3 C4 1.529(11) . ?
O2 C5 1.466(8) . ?
O2 C8B 1.468(8) . ?
O2 C8A 1.463(8) . ?
C5 C6 1.497(10) . ?
C6 C7 1.525(10) . ?
C7 C8A 1.453(8) . ?
C7 C8B 1.449(8) . ?
O3 C12 1.465(10) . ?
O3 C9 1.468(8) . ?
C9 C10 1.493(10) . ?
C10 C11 1.516(11) . ?
C11 C12 1.429(11) . ?
O4 C16 1.445(10) . ?
O4 C13 1.469(10) . ?
C13 C14 1.525(13) . ?
C14 C15 1.456(14) . ?
C15 C16 1.548(14) . ?
O5 C20 1.439(10) . ?
O5 C17 1.458(9) . ?
C17 C18 1.494(11) . ?
C18 C19 1.452(13) . ?
C19 C20 1.535(13) . ?
O6 C21 1.428(9) . ?
O6 C24 1.463(9) . ?
C21 C22 1.511(11) . ?
C22 C23 1.532(11) . ?
C23 C24 1.490(11) . ?
Fe1 Se3 2.3573(12) . ?
Fe1 Se5 2.3843(12) . ?
Fe1 Se1 2.4235(12) . ?
Fe1 Se2 2.4240(12) . ?
Fe1 Fe3 2.7741(14) . ?
Fe1 Fe4 2.7873(14) . ?
Fe1 Fe2 2.7918(14) . ?
Fe2 Se4 2.3754(12) . ?
Fe2 Se6 2.4055(12) . ?
Fe2 Se1 2.4295(12) . ?
Fe2 Se2 2.4340(12) . ?
Fe2 Fe3 2.7769(13) . ?
Fe2 Fe4 2.7928(14) . ?
Fe3 Se2 2.3783(12) . ?
Fe3 Se7 2.3942(12) . ?
Fe3 Se3 2.4144(12) . ?
Fe3 Se4 2.4391(12) . ?
Fe3 Fe4 2.7275(14) . ?
Fe4 Se1 2.3659(12) . ?
Fe4 Se8 2.4009(12) . ?
Fe4 Se4 2.4243(12) . ?
Fe4 Se3 2.4341(12) . ?
Se5 C25 1.941(7) . ?
Se6 C31 1.920(7) . ?
Se7 C37 1.911(7) . ?
Se8 C43 1.931(7) . ?
C25 C30 1.372(10) . ?
C25 C26 1.389(11) . ?
C26 C27 1.375(12) . ?
C27 C28 1.388(12) . ?
C28 C29 1.348(12) . ?
C29 C30 1.403(11) . ?
C31 C32 1.372(10) . ?
C31 C36 1.393(11) . ?
C32 C33 1.385(10) . ?
C33 C34 1.372(12) . ?
C34 C35 1.357(11) . ?
C35 C36 1.384(11) . ?
C37 C38 1.379(10) . ?
C37 C42 1.394(10) . ?
C38 C39 1.395(11) . ?
C39 C40 1.407(11) . ?
C40 C41 1.367(11) . ?
C41 C42 1.397(11) . ?
C43 C48 1.387(11) . ?
C43 C44 1.396(10) . ?
C44 C45 1.381(11) . ?
C45 C46 1.355(11) . ?
C46 C47 1.399(11) . ?
C47 C48 1.380(11) . ?

loop_
_geom_torsion_atom_site_label_1
_geom_torsion_atom_site_label_2
_geom_torsion_atom_site_label_3
_geom_torsion_atom_site_label_4
_geom_torsion
_geom_torsion_site_symmetry_1
_geom_torsion_site_symmetry_2
_geom_torsion_site_symmetry_3
_geom_torsion_site_symmetry_4
_geom_torsion_publ_flag
O6 Yb1 O1 C1 166.2(6) . . . . ?
O2 Yb1 O1 C1 -6(3) . . . . ?
O4 Yb1 O1 C1 77.0(6) . . . . ?
O3 Yb1 O1 C1 -97.8(6) . . . . ?
O5 Yb1 O1 C1 -10.2(6) . . . . ?
O6 Yb1 O1 C4 -24.9(6) . . . . ?
O2 Yb1 O1 C4 163(2) . . . . ?
O4 Yb1 O1 C4 -114.1(6) . . . . ?
O3 Yb1 O1 C4 71.1(6) . . . . ?
O5 Yb1 O1 C4 158.7(7) . . . . ?
C4 O1 C1 C2 -0.7(10) . . . . ?
Yb1 O1 C1 C2 170.2(5) . . . . ?
O1 C1 C2 C3 -21.1(10) . . . . ?
C1 C2 C3 C4 33.3(9) . . . . ?
C1 O1 C4 C3 22.4(9) . . . . ?
Yb1 O1 C4 C3 -147.7(5) . . . . ?
C2 C3 C4 O1 -34.7(9) . . . . ?
O6 Yb1 O2 C5 27.7(6) . . . . ?
O1 Yb1 O2 C5 -160(2) . . . . ?
O4 Yb1 O2 C5 117.1(6) . . . . ?
O3 Yb1 O2 C5 -68.8(6) . . . . ?
O5 Yb1 O2 C5 -156.0(6) . . . . ?
O6 Yb1 O2 C8B -144.0(14) . . . . ?
O1 Yb1 O2 C8B 28(3) . . . . ?
O4 Yb1 O2 C8B -54.6(14) . . . . ?
O3 Yb1 O2 C8B 119.5(14) . . . . ?
O5 Yb1 O2 C8B 32.4(14) . . . . ?
O6 Yb1 O2 C8A -175.8(10) . . . . ?
O1 Yb1 O2 C8A -4(3) . . . . ?
O4 Yb1 O2 C8A -86.4(10) . . . . ?
O3 Yb1 O2 C8A 87.7(10) . . . . ?
O5 Yb1 O2 C8A 0.5(10) . . . . ?
C8B O2 C5 C6 -41.3(11) . . . . ?
C8A O2 C5 C6 -14.0(11) . . . . ?
Yb1 O2 C5 C6 145.1(5) . . . . ?
O2 C5 C6 C7 31.8(8) . . . . ?
C5 C6 C7 C8A -38.5(11) . . . . ?
C5 C6 C7 C8B -10.7(14) . . . . ?
C8B C7 C8A O2 -71.8(10) . . . . ?
C6 C7 C8A O2 29.9(14) . . . . ?
C5 O2 C8A C7 -10.4(15) . . . . ?
C8B O2 C8A C7 71.2(11) . . . . ?
Yb1 O2 C8A C7 -170.0(8) . . . . ?
C8A C7 C8B O2 71.1(12) . . . . ?
C6 C7 C8B O2 -14.4(18) . . . . ?
C5 O2 C8B C7 34.8(17) . . . . ?
C8A O2 C8B C7 -71.5(12) . . . . ?
Yb1 O2 C8B C7 -152.3(8) . . . . ?
O6 Yb1 O3 C12 88.4(6) . . . . ?
O2 Yb1 O3 C12 -171.5(6) . . . . ?
O1 Yb1 O3 C12 3.3(6) . . . . ?
O4 Yb1 O3 C12 -31.8(16) . . . . ?
O5 Yb1 O3 C12 -86.0(6) . . . . ?
O6 Yb1 O3 C9 -84.4(6) . . . . ?
O2 Yb1 O3 C9 15.7(6) . . . . ?
O1 Yb1 O3 C9 -169.5(6) . . . . ?
O4 Yb1 O3 C9 155.4(11) . . . . ?
O5 Yb1 O3 C9 101.2(6) . . . . ?
C12 O3 C9 C10 -14.1(8) . . . . ?
Yb1 O3 C9 C10 159.7(5) . . . . ?
O3 C9 C10 C11 30.2(8) . . . . ?
C9 C10 C11 C12 -36.2(9) . . . . ?
C10 C11 C12 O3 27.8(10) . . . . ?
C9 O3 C12 C11 -8.9(10) . . . . ?
Yb1 O3 C12 C11 177.2(6) . . . . ?
O6 Yb1 O4 C16 86.6(6) . . . . ?
O2 Yb1 O4 C16 -12.8(6) . . . . ?
O1 Yb1 O4 C16 172.3(6) . . . . ?
O3 Yb1 O4 C16 -152.7(12) . . . . ?
O5 Yb1 O4 C16 -98.5(6) . . . . ?
O6 Yb1 O4 C13 -79.4(6) . . . . ?
O2 Yb1 O4 C13 -178.9(6) . . . . ?
O1 Yb1 O4 C13 6.2(6) . . . . ?
O3 Yb1 O4 C13 41.2(16) . . . . ?
O5 Yb1 O4 C13 95.4(6) . . . . ?
C16 O4 C13 C14 -26.7(10) . . . . ?
Yb1 O4 C13 C14 140.8(6) . . . . ?
O4 C13 C14 C15 40.1(10) . . . . ?
C13 C14 C15 C16 -39.1(11) . . . . ?
C13 O4 C16 C15 2.3(9) . . . . ?
Yb1 O4 C16 C15 -166.3(5) . . . . ?
C14 C15 C16 O4 24.5(11) . . . . ?
O6 Yb1 O5 C20 -128.3(16) . . . . ?
O2 Yb1 O5 C20 86.2(7) . . . . ?
O1 Yb1 O5 C20 -94.2(7) . . . . ?
O4 Yb1 O5 C20 178.5(7) . . . . ?
O3 Yb1 O5 C20 -8.9(7) . . . . ?
O6 Yb1 O5 C17 52.9(19) . . . . ?
O2 Yb1 O5 C17 -92.6(6) . . . . ?
O1 Yb1 O5 C17 87.0(6) . . . . ?
O4 Yb1 O5 C17 -0.3(6) . . . . ?
O3 Yb1 O5 C17 172.3(6) . . . . ?
C20 O5 C17 C18 -8.3(9) . . . . ?
Yb1 O5 C17 C18 170.7(5) . . . . ?
O5 C17 C18 C19 29.5(9) . . . . ?
C17 C18 C19 C20 -37.7(10) . . . . ?
C17 O5 C20 C19 -15.2(9) . . . . ?
Yb1 O5 C20 C19 165.8(5) . . . . ?
C18 C19 C20 O5 33.8(10) . . . . ?
O2 Yb1 O6 C21 -60.3(6) . . . . ?
O1 Yb1 O6 C21 120.4(6) . . . . ?
O4 Yb1 O6 C21 -152.3(6) . . . . ?
O3 Yb1 O6 C21 35.6(6) . . . . ?
O5 Yb1 O6 C21 154.6(15) . . . . ?
O2 Yb1 O6 C24 127.1(5) . . . . ?
O1 Yb1 O6 C24 -52.2(5) . . . . ?
O4 Yb1 O6 C24 35.0(5) . . . . ?
O3 Yb1 O6 C24 -137.1(5) . . . . ?
O5 Yb1 O6 C24 -18(2) . . . . ?
C24 O6 C21 C22 8.7(8) . . . . ?
Yb1 O6 C21 C22 -165.1(5) . . . . ?
O6 C21 C22 C23 16.4(8) . . . . ?
C21 C22 C23 C24 -34.5(8) . . . . ?
C21 O6 C24 C23 -31.4(7) . . . . ?
Yb1 O6 C24 C23 142.5(5) . . . . ?
C22 C23 C24 O6 41.0(7) . . . . ?
Se3 Fe1 Fe2 Se4 0.86(6) . . . . ?
Se5 Fe1 Fe2 Se4 -173.65(7) . . . . ?
Se1 Fe1 Fe2 Se4 -98.22(5) . . . . ?
Se2 Fe1 Fe2 Se4 99.83(5) . . . . ?
Fe3 Fe1 Fe2 Se4 34.96(4) . . . . ?
Fe4 Fe1 Fe2 Se4 -34.05(4) . . . . ?
Se3 Fe1 Fe2 Se6 -179.40(8) . . . . ?
Se5 Fe1 Fe2 Se6 6.09(15) . . . . ?
Se1 Fe1 Fe2 Se6 81.52(9) . . . . ?
Se2 Fe1 Fe2 Se6 -80.43(9) . . . . ?
Fe3 Fe1 Fe2 Se6 -145.30(9) . . . . ?
Fe4 Fe1 Fe2 Se6 145.69(9) . . . . ?
Se3 Fe1 Fe2 Se1 99.08(5) . . . . ?
Se5 Fe1 Fe2 Se1 -75.43(8) . . . . ?
Se2 Fe1 Fe2 Se1 -161.95(5) . . . . ?
Fe3 Fe1 Fe2 Se1 133.18(5) . . . . ?
Fe4 Fe1 Fe2 Se1 64.17(4) . . . . ?
Se3 Fe1 Fe2 Se2 -98.97(5) . . . . ?
Se5 Fe1 Fe2 Se2 86.52(9) . . . . ?
Se1 Fe1 Fe2 Se2 161.95(5) . . . . ?
Fe3 Fe1 Fe2 Se2 -64.87(4) . . . . ?
Fe4 Fe1 Fe2 Se2 -133.88(5) . . . . ?
Se3 Fe1 Fe2 Fe3 -34.10(4) . . . . ?
Se5 Fe1 Fe2 Fe3 151.39(9) . . . . ?
Se1 Fe1 Fe2 Fe3 -133.18(5) . . . . ?
Se2 Fe1 Fe2 Fe3 64.87(4) . . . . ?
Fe4 Fe1 Fe2 Fe3 -69.01(4) . . . . ?
Se3 Fe1 Fe2 Fe4 34.91(4) . . . . ?
Se5 Fe1 Fe2 Fe4 -139.60(9) . . . . ?
Se1 Fe1 Fe2 Fe4 -64.17(4) . . . . ?
Se2 Fe1 Fe2 Fe4 133.88(5) . . . . ?
Fe3 Fe1 Fe2 Fe4 69.01(4) . . . . ?
Se3 Fe1 Fe3 Se2 -154.56(5) . . . . ?
Se5 Fe1 Fe3 Se2 -81.67(10) . . . . ?
Se1 Fe1 Fe3 Se2 104.21(5) . . . . ?
Fe4 Fe1 Fe3 Se2 137.88(4) . . . . ?
Fe2 Fe1 Fe3 Se2 66.68(4) . . . . ?
Se3 Fe1 Fe3 Se7 -67.24(13) . . . . ?
Se5 Fe1 Fe3 Se7 5.6(2) . . . . ?
Se1 Fe1 Fe3 Se7 -168.48(12) . . . . ?
Se2 Fe1 Fe3 Se7 87.31(13) . . . . ?
Fe4 Fe1 Fe3 Se7 -134.80(13) . . . . ?
Fe2 Fe1 Fe3 Se7 154.00(14) . . . . ?
Se5 Fe1 Fe3 Se3 72.89(9) . . . . ?
Se1 Fe1 Fe3 Se3 -101.24(5) . . . . ?
Se2 Fe1 Fe3 Se3 154.56(5) . . . . ?
Fe4 Fe1 Fe3 Se3 -67.56(4) . . . . ?
Fe2 Fe1 Fe3 Se3 -138.76(5) . . . . ?
Se3 Fe1 Fe3 Se4 105.03(5) . . . . ?
Se5 Fe1 Fe3 Se4 177.92(8) . . . . ?
Se1 Fe1 Fe3 Se4 3.80(5) . . . . ?
Se2 Fe1 Fe3 Se4 -100.41(5) . . . . ?
Fe4 Fe1 Fe3 Se4 37.48(4) . . . . ?
Fe2 Fe1 Fe3 Se4 -33.72(4) . . . . ?
Se3 Fe1 Fe3 Fe4 67.56(4) . . . . ?
Se5 Fe1 Fe3 Fe4 140.45(10) . . . . ?
Se1 Fe1 Fe3 Fe4 -33.68(4) . . . . ?
Se2 Fe1 Fe3 Fe4 -137.88(4) . . . . ?
Fe2 Fe1 Fe3 Fe4 -71.20(4) . . . . ?
Se3 Fe1 Fe3 Fe2 138.76(5) . . . . ?
Se5 Fe1 Fe3 Fe2 -148.35(10) . . . . ?
Se1 Fe1 Fe3 Fe2 37.52(4) . . . . ?
Se2 Fe1 Fe3 Fe2 -66.68(4) . . . . ?
Fe4 Fe1 Fe3 Fe2 71.20(4) . . . . ?
Se4 Fe2 Fe3 Se2 155.78(5) . . . . ?
Se6 Fe2 Fe3 Se2 80.01(8) . . . . ?
Se1 Fe2 Fe3 Se2 -103.73(4) . . . . ?
Fe1 Fe2 Fe3 Se2 -66.35(4) . . . . ?
Fe4 Fe2 Fe3 Se2 -137.39(5) . . . . ?
Se4 Fe2 Fe3 Se7 57.63(7) . . . . ?
Se6 Fe2 Fe3 Se7 -18.14(13) . . . . ?
Se1 Fe2 Fe3 Se7 158.12(7) . . . . ?
Se2 Fe2 Fe3 Se7 -98.15(8) . . . . ?
Fe1 Fe2 Fe3 Se7 -164.50(8) . . . . ?
Fe4 Fe2 Fe3 Se7 124.46(8) . . . . ?
Se4 Fe2 Fe3 Se3 -104.86(5) . . . . ?
Se6 Fe2 Fe3 Se3 179.37(7) . . . . ?
Se1 Fe2 Fe3 Se3 -4.37(5) . . . . ?
Se2 Fe2 Fe3 Se3 99.35(4) . . . . ?
Fe1 Fe2 Fe3 Se3 33.01(4) . . . . ?
Fe4 Fe2 Fe3 Se3 -38.04(4) . . . . ?
Se6 Fe2 Fe3 Se4 -75.77(8) . . . . ?
Se1 Fe2 Fe3 Se4 100.49(5) . . . . ?
Se2 Fe2 Fe3 Se4 -155.78(5) . . . . ?
Fe1 Fe2 Fe3 Se4 137.87(5) . . . . ?
Fe4 Fe2 Fe3 Se4 66.83(4) . . . . ?
Se4 Fe2 Fe3 Fe4 -66.83(4) . . . . ?
Se6 Fe2 Fe3 Fe4 -142.60(9) . . . . ?
Se1 Fe2 Fe3 Fe4 33.66(4) . . . . ?
Se2 Fe2 Fe3 Fe4 137.39(5) . . . . ?
Fe1 Fe2 Fe3 Fe4 71.04(4) . . . . ?
Se4 Fe2 Fe3 Fe1 -137.87(5) . . . . ?
Se6 Fe2 Fe3 Fe1 146.36(9) . . . . ?
Se1 Fe2 Fe3 Fe1 -37.38(4) . . . . ?
Se2 Fe2 Fe3 Fe1 66.35(4) . . . . ?
Fe4 Fe2 Fe3 Fe1 -71.04(4) . . . . ?
Se2 Fe3 Fe4 Se1 0.19(5) . . . . ?
Se7 Fe3 Fe4 Se1 -167.68(6) . . . . ?
Se3 Fe3 Fe4 Se1 98.59(5) . . . . ?
Se4 Fe3 Fe4 Se1 -99.05(5) . . . . ?
Fe1 Fe3 Fe4 Se1 35.07(4) . . . . ?
Fe2 Fe3 Fe4 Se1 -35.19(4) . . . . ?
Se2 Fe3 Fe4 Se8 -164.93(6) . . . . ?
Se7 Fe3 Fe4 Se8 27.21(10) . . . . ?
Se3 Fe3 Fe4 Se8 -66.53(6) . . . . ?
Se4 Fe3 Fe4 Se8 95.83(7) . . . . ?
Fe1 Fe3 Fe4 Se8 -130.04(7) . . . . ?
Fe2 Fe3 Fe4 Se8 159.69(7) . . . . ?
Se2 Fe3 Fe4 Se4 99.24(4) . . . . ?
Se7 Fe3 Fe4 Se4 -68.63(6) . . . . ?
Se3 Fe3 Fe4 Se4 -162.36(5) . . . . ?
Fe1 Fe3 Fe4 Se4 134.12(4) . . . . ?
Fe2 Fe3 Fe4 Se4 63.86(4) . . . . ?
Se2 Fe3 Fe4 Se3 -98.40(5) . . . . ?
Se7 Fe3 Fe4 Se3 93.74(7) . . . . ?
Se4 Fe3 Fe4 Se3 162.36(5) . . . . ?
Fe1 Fe3 Fe4 Se3 -63.51(4) . . . . ?
Fe2 Fe3 Fe4 Se3 -133.78(5) . . . . ?
Se2 Fe3 Fe4 Fe1 -34.89(4) . . . . ?
Se7 Fe3 Fe4 Fe1 157.25(7) . . . . ?
Se3 Fe3 Fe4 Fe1 63.51(4) . . . . ?
Se4 Fe3 Fe4 Fe1 -134.12(4) . . . . ?
Fe2 Fe3 Fe4 Fe1 -70.26(4) . . . . ?
Se2 Fe3 Fe4 Fe2 35.37(4) . . . . ?
Se7 Fe3 Fe4 Fe2 -132.49(7) . . . . ?
Se3 Fe3 Fe4 Fe2 133.78(5) . . . . ?
Se4 Fe3 Fe4 Fe2 -63.86(4) . . . . ?
Fe1 Fe3 Fe4 Fe2 70.26(4) . . . . ?
Se3 Fe1 Fe4 Se1 155.54(5) . . . . ?
Se5 Fe1 Fe4 Se1 75.79(8) . . . . ?
Se2 Fe1 Fe4 Se1 -103.75(5) . . . . ?
Fe3 Fe1 Fe4 Se1 -137.40(5) . . . . ?
Fe2 Fe1 Fe4 Se1 -66.58(4) . . . . ?
Se3 Fe1 Fe4 Se8 54.77(7) . . . . ?
Se5 Fe1 Fe4 Se8 -24.97(12) . . . . ?
Se1 Fe1 Fe4 Se8 -100.77(7) . . . . ?
Se2 Fe1 Fe4 Se8 155.49(6) . . . . ?
Fe3 Fe1 Fe4 Se8 121.83(7) . . . . ?
Fe2 Fe1 Fe4 Se8 -167.34(8) . . . . ?
Se3 Fe1 Fe4 Se4 -104.81(5) . . . . ?
Se5 Fe1 Fe4 Se4 175.45(7) . . . . ?
Se1 Fe1 Fe4 Se4 99.66(5) . . . . ?
Se2 Fe1 Fe4 Se4 -4.09(5) . . . . ?
Fe3 Fe1 Fe4 Se4 -37.75(4) . . . . ?
Fe2 Fe1 Fe4 Se4 33.08(4) . . . . ?
Se5 Fe1 Fe4 Se3 -79.74(8) . . . . ?
Se1 Fe1 Fe4 Se3 -155.54(5) . . . . ?
Se2 Fe1 Fe4 Se3 100.72(4) . . . . ?
Fe3 Fe1 Fe4 Se3 67.06(4) . . . . ?
Fe2 Fe1 Fe4 Se3 137.89(5) . . . . ?
Se3 Fe1 Fe4 Fe3 -67.06(4) . . . . ?
Se5 Fe1 Fe4 Fe3 -146.81(8) . . . . ?
Se1 Fe1 Fe4 Fe3 137.40(5) . . . . ?
Se2 Fe1 Fe4 Fe3 33.66(4) . . . . ?
Fe2 Fe1 Fe4 Fe3 70.83(4) . . . . ?
Se3 Fe1 Fe4 Fe2 -137.89(5) . . . . ?
Se5 Fe1 Fe4 Fe2 142.37(8) . . . . ?
Se1 Fe1 Fe4 Fe2 66.58(4) . . . . ?
Se2 Fe1 Fe4 Fe2 -37.17(4) . . . . ?
Fe3 Fe1 Fe4 Fe2 -70.83(4) . . . . ?
Se4 Fe2 Fe4 Se1 -154.86(5) . . . . ?
Se6 Fe2 Fe4 Se1 -80.19(9) . . . . ?
Se2 Fe2 Fe4 Se1 103.39(5) . . . . ?
Fe3 Fe2 Fe4 Se1 137.30(5) . . . . ?
Fe1 Fe2 Fe4 Se1 66.47(4) . . . . ?
Se4 Fe2 Fe4 Se8 -65.69(14) . . . . ?
Se6 Fe2 Fe4 Se8 9.0(2) . . . . ?
Se1 Fe2 Fe4 Se8 89.17(14) . . . . ?
Se2 Fe2 Fe4 Se8 -167.44(13) . . . . ?
Fe3 Fe2 Fe4 Se8 -133.53(15) . . . . ?
Fe1 Fe2 Fe4 Se8 155.64(15) . . . . ?
Se6 Fe2 Fe4 Se4 74.67(9) . . . . ?
Se1 Fe2 Fe4 Se4 154.86(5) . . . . ?
Se2 Fe2 Fe4 Se4 -101.75(5) . . . . ?
Fe3 Fe2 Fe4 Se4 -67.85(4) . . . . ?
Fe1 Fe2 Fe4 Se4 -138.67(5) . . . . ?
Se4 Fe2 Fe4 Se3 105.34(5) . . . . ?
Se6 Fe2 Fe4 Se3 -179.99(8) . . . . ?
Se1 Fe2 Fe4 Se3 -99.80(5) . . . . ?
Se2 Fe2 Fe4 Se3 3.60(5) . . . . ?
Fe3 Fe2 Fe4 Se3 37.50(4) . . . . ?
Fe1 Fe2 Fe4 Se3 -33.33(4) . . . . ?
Se4 Fe2 Fe4 Fe3 67.85(4) . . . . ?
Se6 Fe2 Fe4 Fe3 142.51(9) . . . . ?
Se1 Fe2 Fe4 Fe3 -137.30(5) . . . . ?
Se2 Fe2 Fe4 Fe3 -33.90(4) . . . . ?
Fe1 Fe2 Fe4 Fe3 -70.83(4) . . . . ?
Se4 Fe2 Fe4 Fe1 138.67(5) . . . . ?
Se6 Fe2 Fe4 Fe1 -146.66(9) . . . . ?
Se1 Fe2 Fe4 Fe1 -66.47(4) . . . . ?
Se2 Fe2 Fe4 Fe1 36.93(4) . . . . ?
Fe3 Fe2 Fe4 Fe1 70.83(4) . . . . ?
Se8 Fe4 Se1 Fe1 129.73(6) . . . . ?
Se4 Fe4 Se1 Fe1 -95.61(5) . . . . ?
Se3 Fe4 Se1 Fe1 20.06(4) . . . . ?
Fe3 Fe4 Se1 Fe1 -37.38(4) . . . . ?
Fe2 Fe4 Se1 Fe1 -74.85(4) . . . . ?
Se8 Fe4 Se1 Fe2 -155.43(6) . . . . ?
Se4 Fe4 Se1 Fe2 -20.76(4) . . . . ?
Se3 Fe4 Se1 Fe2 94.91(5) . . . . ?
Fe3 Fe4 Se1 Fe2 37.47(4) . . . . ?
Fe1 Fe4 Se1 Fe2 74.85(4) . . . . ?
Se3 Fe1 Se1 Fe4 -20.81(4) . . . . ?
Se5 Fe1 Se1 Fe4 -140.53(5) . . . . ?
Se2 Fe1 Se1 Fe4 91.69(5) . . . . ?
Fe3 Fe1 Se1 Fe4 36.16(4) . . . . ?
Fe2 Fe1 Se1 Fe4 76.19(4) . . . . ?
Se3 Fe1 Se1 Fe2 -96.99(5) . . . . ?
Se5 Fe1 Se1 Fe2 143.28(5) . . . . ?
Se2 Fe1 Se1 Fe2 15.51(4) . . . . ?
Fe3 Fe1 Se1 Fe2 -40.02(4) . . . . ?
Fe4 Fe1 Se1 Fe2 -76.19(4) . . . . ?
Se4 Fe2 Se1 Fe4 21.17(4) . . . . ?
Se6 Fe2 Se1 Fe4 141.46(5) . . . . ?
Se2 Fe2 Se1 Fe4 -91.50(5) . . . . ?
Fe3 Fe2 Se1 Fe4 -36.17(4) . . . . ?
Fe1 Fe2 Se1 Fe4 -76.11(4) . . . . ?
Se4 Fe2 Se1 Fe1 97.27(5) . . . . ?
Se6 Fe2 Se1 Fe1 -142.43(5) . . . . ?
Se2 Fe2 Se1 Fe1 -15.39(4) . . . . ?
Fe3 Fe2 Se1 Fe1 39.94(4) . . . . ?
Fe4 Fe2 Se1 Fe1 76.11(4) . . . . ?
Se7 Fe3 Se2 Fe1 -152.83(6) . . . . ?
Se3 Fe3 Se2 Fe1 -20.96(4) . . . . ?
Se4 Fe3 Se2 Fe1 95.22(4) . . . . ?
Fe4 Fe3 Se2 Fe1 37.33(4) . . . . ?
Fe2 Fe3 Se2 Fe1 75.12(4) . . . . ?
Se7 Fe3 Se2 Fe2 132.05(6) . . . . ?
Se3 Fe3 Se2 Fe2 -96.08(5) . . . . ?
Se4 Fe3 Se2 Fe2 20.11(4) . . . . ?
Fe4 Fe3 Se2 Fe2 -37.79(4) . . . . ?
Fe1 Fe3 Se2 Fe2 -75.12(4) . . . . ?
Se3 Fe1 Se2 Fe3 21.53(4) . . . . ?
Se5 Fe1 Se2 Fe3 144.44(5) . . . . ?
Se1 Fe1 Se2 Fe3 -91.04(5) . . . . ?
Fe4 Fe1 Se2 Fe3 -35.87(4) . . . . ?
Fe2 Fe1 Se2 Fe3 -75.55(4) . . . . ?
Se3 Fe1 Se2 Fe2 97.09(5) . . . . ?
Se5 Fe1 Se2 Fe2 -140.00(5) . . . . ?
Se1 Fe1 Se2 Fe2 -15.48(4) . . . . ?
Fe3 Fe1 Se2 Fe2 75.55(4) . . . . ?
Fe4 Fe1 Se2 Fe2 39.68(4) . . . . ?
Se4 Fe2 Se2 Fe3 -20.70(4) . . . . ?
Se6 Fe2 Se2 Fe3 -141.58(6) . . . . ?
Se1 Fe2 Se2 Fe3 91.08(5) . . . . ?
Fe1 Fe2 Se2 Fe3 75.68(4) . . . . ?
Fe4 Fe2 Se2 Fe3 36.16(4) . . . . ?
Se4 Fe2 Se2 Fe1 -96.38(5) . . . . ?
Se6 Fe2 Se2 Fe1 142.74(5) . . . . ?
Se1 Fe2 Se2 Fe1 15.40(4) . . . . ?
Fe3 Fe2 Se2 Fe1 -75.68(4) . . . . ?
Fe4 Fe2 Se2 Fe1 -39.52(4) . . . . ?
Se5 Fe1 Se3 Fe3 -147.32(5) . . . . ?
Se1 Fe1 Se3 Fe3 93.17(5) . . . . ?
Se2 Fe1 Se3 Fe3 -21.13(4) . . . . ?
Fe4 Fe1 Se3 Fe3 72.97(4) . . . . ?
Fe2 Fe1 Se3 Fe3 36.07(4) . . . . ?
Se5 Fe1 Se3 Fe4 139.71(5) . . . . ?
Se1 Fe1 Se3 Fe4 20.21(4) . . . . ?
Se2 Fe1 Se3 Fe4 -94.09(5) . . . . ?
Fe3 Fe1 Se3 Fe4 -72.97(4) . . . . ?
Fe2 Fe1 Se3 Fe4 -36.89(4) . . . . ?
Se2 Fe3 Se3 Fe1 21.51(4) . . . . ?
Se7 Fe3 Se3 Fe1 156.32(5) . . . . ?
Se4 Fe3 Se3 Fe1 -91.97(5) . . . . ?
Fe4 Fe3 Se3 Fe1 -76.56(4) . . . . ?
Fe2 Fe3 Se3 Fe1 -36.10(4) . . . . ?
Se2 Fe3 Se3 Fe4 98.08(5) . . . . ?
Se7 Fe3 Se3 Fe4 -127.12(5) . . . . ?
Se4 Fe3 Se3 Fe4 -15.41(4) . . . . ?
Fe1 Fe3 Se3 Fe4 76.56(4) . . . . ?
Fe2 Fe3 Se3 Fe4 40.47(4) . . . . ?
Se1 Fe4 Se3 Fe1 -20.66(4) . . . . ?
Se8 Fe4 Se3 Fe1 -146.69(5) . . . . ?
Se4 Fe4 Se3 Fe1 91.99(5) . . . . ?
Fe3 Fe4 Se3 Fe1 76.50(4) . . . . ?
Fe2 Fe4 Se3 Fe1 36.50(4) . . . . ?
Se1 Fe4 Se3 Fe3 -97.16(5) . . . . ?
Se8 Fe4 Se3 Fe3 136.81(5) . . . . ?
Se4 Fe4 Se3 Fe3 15.49(4) . . . . ?
Fe1 Fe4 Se3 Fe3 -76.50(4) . . . . ?
Fe2 Fe4 Se3 Fe3 -40.00(4) . . . . ?
Se6 Fe2 Se4 Fe4 -143.72(5) . . . . ?
Se1 Fe2 Se4 Fe4 -20.64(4) . . . . ?
Se2 Fe2 Se4 Fe4 93.02(5) . . . . ?
Fe3 Fe2 Se4 Fe4 72.86(4) . . . . ?
Fe1 Fe2 Se4 Fe4 36.12(4) . . . . ?
Se6 Fe2 Se4 Fe3 143.42(5) . . . . ?
Se1 Fe2 Se4 Fe3 -93.50(5) . . . . ?
Se2 Fe2 Se4 Fe3 20.17(4) . . . . ?
Fe1 Fe2 Se4 Fe3 -36.73(4) . . . . ?
Fe4 Fe2 Se4 Fe3 -72.86(4) . . . . ?
Se1 Fe4 Se4 Fe2 21.27(4) . . . . ?
Se8 Fe4 Se4 Fe2 158.99(5) . . . . ?
Se3 Fe4 Se4 Fe2 -91.19(5) . . . . ?
Fe3 Fe4 Se4 Fe2 -75.84(4) . . . . ?
Fe1 Fe4 Se4 Fe2 -35.98(4) . . . . ?
Se1 Fe4 Se4 Fe3 97.10(5) . . . . ?
Se8 Fe4 Se4 Fe3 -125.17(5) . . . . ?
Se3 Fe4 Se4 Fe3 -15.36(4) . . . . ?
Fe1 Fe4 Se4 Fe3 39.86(4) . . . . ?
Fe2 Fe4 Se4 Fe3 75.84(4) . . . . ?
Se2 Fe3 Se4 Fe2 -20.63(4) . . . . ?
Se7 Fe3 Se4 Fe2 -146.30(5) . . . . ?
Se3 Fe3 Se4 Fe2 92.37(5) . . . . ?
Fe4 Fe3 Se4 Fe2 76.87(4) . . . . ?
Fe1 Fe3 Se4 Fe2 36.79(4) . . . . ?
Se2 Fe3 Se4 Fe4 -97.50(5) . . . . ?
Se7 Fe3 Se4 Fe4 136.83(5) . . . . ?
Se3 Fe3 Se4 Fe4 15.50(4) . . . . ?
Fe1 Fe3 Se4 Fe4 -40.08(4) . . . . ?
Fe2 Fe3 Se4 Fe4 -76.87(4) . . . . ?
Se3 Fe1 Se5 C25 -165.3(2) . . . . ?
Se1 Fe1 Se5 C25 -48.7(2) . . . . ?
Se2 Fe1 Se5 C25 74.6(2) . . . . ?
Fe3 Fe1 Se5 C25 137.4(3) . . . . ?
Fe4 Fe1 Se5 C25 -104.9(2) . . . . ?
Fe2 Fe1 Se5 C25 9.0(3) . . . . ?
Se4 Fe2 Se6 C31 -138.8(2) . . . . ?
Se1 Fe2 Se6 C31 103.7(2) . . . . ?
Se2 Fe2 Se6 C31 -20.1(2) . . . . ?
Fe3 Fe2 Se6 C31 -80.3(3) . . . . ?
Fe1 Fe2 Se6 C31 41.4(3) . . . . ?
Fe4 Fe2 Se6 C31 163.7(2) . . . . ?
Se2 Fe3 Se7 C37 70.9(2) . . . . ?
Se3 Fe3 Se7 C37 -56.6(2) . . . . ?
Se4 Fe3 Se7 C37 -174.0(2) . . . . ?
Fe4 Fe3 Se7 C37 -122.7(2) . . . . ?
Fe1 Fe3 Se7 C37 -1.6(3) . . . . ?
Fe2 Fe3 Se7 C37 142.3(2) . . . . ?
Se1 Fe4 Se8 C43 60.0(2) . . . . ?
Se4 Fe4 Se8 C43 -70.3(2) . . . . ?
Se3 Fe4 Se8 C43 173.2(2) . . . . ?
Fe3 Fe4 Se8 C43 -137.1(2) . . . . ?
Fe1 Fe4 Se8 C43 131.9(2) . . . . ?
Fe2 Fe4 Se8 C43 -15.6(3) . . . . ?
Fe1 Se5 C25 C30 -73.7(6) . . . . ?
Fe1 Se5 C25 C26 109.1(6) . . . . ?
C30 C25 C26 C27 -0.7(12) . . . . ?
Se5 C25 C26 C27 176.5(6) . . . . ?
C25 C26 C27 C28 0.1(12) . . . . ?
C26 C27 C28 C29 1.4(13) . . . . ?
C27 C28 C29 C30 -2.2(13) . . . . ?
C26 C25 C30 C29 -0.1(11) . . . . ?
Se5 C25 C30 C29 -177.3(6) . . . . ?
C28 C29 C30 C25 1.5(12) . . . . ?
Fe2 Se6 C31 C32 -36.8(7) . . . . ?
Fe2 Se6 C31 C36 146.2(5) . . . . ?
C36 C31 C32 C33 -0.4(11) . . . . ?
Se6 C31 C32 C33 -177.3(6) . . . . ?
C31 C32 C33 C34 -0.7(12) . . . . ?
C32 C33 C34 C35 2.7(13) . . . . ?
C33 C34 C35 C36 -3.3(13) . . . . ?
C34 C35 C36 C31 2.2(12) . . . . ?
C32 C31 C36 C35 -0.3(11) . . . . ?
Se6 C31 C36 C35 176.8(6) . . . . ?
Fe3 Se7 C37 C38 -16.6(7) . . . . ?
Fe3 Se7 C37 C42 162.6(5) . . . . ?
C42 C37 C38 C39 0.4(11) . . . . ?
Se7 C37 C38 C39 179.7(6) . . . . ?
C37 C38 C39 C40 1.2(12) . . . . ?
C38 C39 C40 C41 -1.0(12) . . . . ?
C39 C40 C41 C42 -0.9(12) . . . . ?
C38 C37 C42 C41 -2.3(12) . . . . ?
Se7 C37 C42 C41 178.4(6) . . . . ?
C40 C41 C42 C37 2.6(12) . . . . ?
Fe4 Se8 C43 C48 -30.5(6) . . . . ?
Fe4 Se8 C43 C44 151.4(5) . . . . ?
C48 C43 C44 C45 0.6(11) . . . . ?
Se8 C43 C44 C45 178.8(6) . . . . ?
C43 C44 C45 C46 1.7(11) . . . . ?
C44 C45 C46 C47 -2.8(12) . . . . ?
C45 C46 C47 C48 1.6(12) . . . . ?
C46 C47 C48 C43 0.7(11) . . . . ?
C44 C43 C48 C47 -1.7(11) . . . . ?
Se8 C43 C48 C47 -179.9(6) . . . . ?
